data_4089360
loop_
_publ_author_name
'Kajitani, Hidenobu'
'Seino, Hidetake'
'Mizobe, Yasushi'

_publ_section_title
;
 Synthesis of a Sulfido-Capped Trinuclear Cluster
 [{(\h5-C5Me5)Ir}2{Mo(CO)3}(\m3-S)2] and Its Reactions at the Molybdenum
 Site Forming a Series of Ir2MoS2Clusters
;
_journal_issue 14
_journal_name_full Organometallics
_journal_page_first 3499
_journal_paper_doi 10.1021/om070190n
_journal_volume 26
_journal_year 2007
_chemical_formula_moiety 'C32 H58 Cl6 Ir2 Mo O P2 S2 '
_chemical_formula_sum 'C32 H58 Cl6 Ir2 Mo O P2 S2'
_chemical_formula_weight 1277.98
_space_group_IT_number 14
_space_group_name_Hall '-P 2yn'
_space_group_name_H-M_alt 'P 1 21/n 1'
_symmetry_cell_setting monoclinic
_symmetry_Int_Tables_number 14
_symmetry_space_group_name_Hall '-P 2yn'
_symmetry_space_group_name_H-M 'P 1 21/n 1'
_cell_angle_alpha 90.0000
_cell_angle_beta 96.3723(11)
_cell_angle_gamma 90.0000
_cell_formula_units_Z 4
_cell_length_a 11.036(3)
_cell_length_b 26.998(7)
_cell_length_c 15.173(4)
_cell_measurement_reflns_used 6711
_cell_measurement_temperature 293.1
_cell_measurement_theta_max 27.5
_cell_measurement_theta_min 3.0
_cell_volume 4493(2)
_computing_cell_refinement CrystalClear
_computing_data_collection CrystalClear
_computing_data_reduction CrystalStructure
_computing_publication_material 'CrystalStructure 3.8.0'
_computing_structure_refinement CRYSTALS
_computing_structure_solution 'DIRDIF99 (PATTY)'
_diffrn_detector_area_resol_mean 7.31
_diffrn_measured_fraction_theta_full 0.997
_diffrn_measured_fraction_theta_max 0.997
_diffrn_measurement_device_type 'Rigaku Mercury'
_diffrn_measurement_method \w
_diffrn_radiation_type 'Mo K\a'
_diffrn_radiation_wavelength 0.71070
_diffrn_reflns_av_R_equivalents 0.089
_diffrn_reflns_limit_h_max 14
_diffrn_reflns_limit_h_min -14
_diffrn_reflns_limit_k_max 30
_diffrn_reflns_limit_k_min -35
_diffrn_reflns_limit_l_max 19
_diffrn_reflns_limit_l_min -17
_diffrn_reflns_number 35688
_diffrn_reflns_theta_full 27.48
_diffrn_reflns_theta_max 27.48
_exptl_absorpt_coefficient_mu 6.745
_exptl_absorpt_correction_T_max 0.364
_exptl_absorpt_correction_T_min 0.150
_exptl_absorpt_correction_type multi-scan
_exptl_absorpt_process_details 'Jacobson, R. (1998) Private communication'
_exptl_crystal_colour 'dark red'
_exptl_crystal_density_diffrn 1.889
_exptl_crystal_density_method 'not measured'
_exptl_crystal_description unknown
_exptl_crystal_F_000 2472.00
_exptl_crystal_size_max 0.30
_exptl_crystal_size_mid 0.20
_exptl_crystal_size_min 0.15
_refine_diff_density_max 2.86
_refine_diff_density_min -2.46
_refine_ls_extinction_method none
_refine_ls_goodness_of_fit_ref 1.009
_refine_ls_hydrogen_treatment refall
_refine_ls_number_parameters 473
_refine_ls_number_reflns 10275
_refine_ls_R_factor_gt 0.0430
_refine_ls_shift/su_max 0.0010
_refine_ls_structure_factor_coef Fsqd
_refine_ls_weighting_details 'w = 1/[0.0010Fo^2^ + 0.2600\s(Fo^2^) + 0.0500]/(4Fo^2^)'
_refine_ls_weighting_scheme calc
_refine_ls_wR_factor_ref 0.1600
_reflns_number_gt 3882
_reflns_number_total 10275
_reflns_threshold_expression F^2^>2.0\s(F^2^)
_cod_data_source_file om070190n-file002.cif
_cod_data_source_block '__cluster8'
_cod_original_formula_sum 'C32 H58 Cl6 Ir2 Mo O P2 S2 '
_cod_database_code 4089360

loop_
_symmetry_equiv_pos_site_id
_symmetry_equiv_pos_as_xyz
1 +X,+Y,+Z
2 1/2-X,1/2+Y,1/2-Z
3 -X,-Y,-Z
4 1/2+X,1/2-Y,1/2+Z

loop_
_atom_site_label
_atom_site_type_symbol
_atom_site_fract_x
_atom_site_fract_y
_atom_site_fract_z
_atom_site_U_iso_or_equiv
_atom_site_adp_type
_atom_site_occupancy
_atom_site_symmetry_multiplicity
_atom_site_calc_flag
_atom_site_refinement_flags
Ir(1) Ir 0.51774(4) 0.63013(2) 0.22216(3) 0.03933(13) Uani 1.00 1 d .
Ir(2) Ir 0.33344(4) 0.61990(2) 0.08546(3) 0.04040(13) Uani 1.00 1 d .
Mo(1) Mo 0.30792(9) 0.58223(4) 0.28303(7) 0.0408(2) Uani 1.00 1 d .
Cl(1) Cl 0.1046(2) 0.56887(15) 0.1868(2) 0.0594(10) Uani 1.00 1 d .
Cl(2) Cl 0.4126(3) 0.85925(19) 0.0761(2) 0.0819(14) Uani 1.00 1 d .
Cl(3) Cl 0.2799(7) 0.8090(2) 0.3249(4) 0.152(3) Uani 1.00 1 d .
Cl(4) Cl 0.0890(6) 0.8067(3) 0.1806(4) 0.160(3) Uani 1.00 1 d .
Cl(5) Cl 0.2981(5) 0.6544(2) 0.7250(3) 0.1076(19) Uani 1.00 1 d .
Cl(6) Cl 0.1818(5) 0.5592(2) 0.7098(4) 0.126(2) Uani 1.00 1 d .
S(1) S 0.3242(2) 0.66305(12) 0.21632(19) 0.0437(8) Uani 1.00 1 d .
S(2) S 0.4311(2) 0.55680(12) 0.16839(18) 0.0398(8) Uani 1.00 1 d .
P(1) P 0.1524(3) 0.60618(16) 0.3872(2) 0.0555(11) Uani 1.00 1 d .
P(2) P 0.2382(3) 0.49700(15) 0.3247(2) 0.0596(11) Uani 1.00 1 d .
O(1) O 0.4056(6) 0.5785(3) 0.3841(4) 0.043(2) Uani 1.00 1 d .
C(1) C 0.6748(12) 0.6743(6) 0.1956(9) 0.064(4) Uani 1.00 1 d .
C(2) C 0.6309(12) 0.6930(4) 0.2729(8) 0.051(3) Uani 1.00 1 d .
C(3) C 0.6403(12) 0.6558(5) 0.3376(8) 0.056(4) Uani 1.00 1 d .
C(4) C 0.6887(10) 0.6129(6) 0.3015(11) 0.069(4) Uani 1.00 1 d .
C(5) C 0.7113(11) 0.6229(7) 0.2121(9) 0.074(5) Uani 1.00 1 d .
C(6) C 0.6979(17) 0.7034(8) 0.1152(10) 0.132(8) Uani 1.00 1 d .
C(7) C 0.5876(16) 0.7439(6) 0.2861(13) 0.101(7) Uani 1.00 1 d .
C(8) C 0.6111(14) 0.6596(7) 0.4323(8) 0.081(5) Uani 1.00 1 d .
C(9) C 0.7113(13) 0.5635(6) 0.3482(13) 0.102(6) Uani 1.00 1 d .
C(10) C 0.7664(14) 0.5894(7) 0.1501(11) 0.100(7) Uani 1.00 1 d .
C(11) C 0.2987(14) 0.6736(5) -0.0198(8) 0.057(4) Uani 1.00 1 d .
C(12) C 0.1862(12) 0.6463(7) -0.0134(8) 0.079(5) Uani 1.00 1 d .
C(13) C 0.2130(14) 0.5961(6) -0.0307(8) 0.066(5) Uani 1.00 1 d .
C(14) C 0.3320(14) 0.5915(6) -0.0511(8) 0.065(5) Uani 1.00 1 d .
C(15) C 0.3842(13) 0.6384(7) -0.0448(7) 0.066(5) Uani 1.00 1 d .
C(16) C 0.321(2) 0.7282(7) -0.0092(12) 0.138(9) Uani 1.00 1 d .
C(17) C 0.0775(15) 0.6727(9) 0.0134(12) 0.134(9) Uani 1.00 1 d .
C(18) C 0.1169(18) 0.5565(9) -0.0361(11) 0.140(9) Uani 1.00 1 d .
C(19) C 0.395(2) 0.5448(7) -0.0767(12) 0.144(10) Uani 1.00 1 d .
C(20) C 0.5135(15) 0.6520(10) -0.0681(10) 0.153(9) Uani 1.00 1 d .
C(21) C 0.271(2) 0.6904(8) 0.4638(13) 0.125(9) Uani 1.00 1 d .
C(22) C 0.2196(15) 0.6403(8) 0.4838(9) 0.091(6) Uani 1.00 1 d .
C(23) C 0.0184(16) 0.6849(7) 0.2958(12) 0.104(7) Uani 1.00 1 d .
C(24) C 0.0107(12) 0.6360(6) 0.3499(9) 0.071(5) Uani 1.00 1 d .
C(25) C 0.103(2) 0.5491(8) 0.4370(15) 0.135(10) Uani 1.00 1 d .
C(26) C 0.114(2) 0.5064(8) 0.3926(14) 0.132(9) Uani 1.00 1 d .
C(27) C 0.3495(17) 0.4620(6) 0.3955(10) 0.091(6) Uani 1.00 1 d .
C(28) C 0.4664(16) 0.4512(7) 0.3663(16) 0.130(8) Uani 1.00 1 d .
C(29) C 0.1709(15) 0.4517(5) 0.2414(10) 0.080(5) Uani 1.00 1 d .
C(30) C 0.2410(17) 0.4458(7) 0.1644(11) 0.099(7) Uani 1.00 1 d .
C(31) C 0.2433(19) 0.7960(6) 0.2155(12) 0.112(8) Uani 1.00 1 d .
C(32) C 0.1584(14) 0.6221(5) 0.7289(10) 0.074(5) Uani 1.00 1 d .
H(1) H 0.7339 0.6832 0.0739 0.158 Uiso 1.00 1 c R
H(2) H 0.7504 0.7304 0.1323 0.158 Uiso 1.00 1 c R
H(3) H 0.6218 0.7156 0.0885 0.158 Uiso 1.00 1 c R
H(4) H 0.5928 0.7622 0.2332 0.117 Uiso 1.00 1 c R
H(5) H 0.6364 0.7593 0.3338 0.117 Uiso 1.00 1 c R
H(6) H 0.5052 0.7429 0.2986 0.117 Uiso 1.00 1 c R
H(7) H 0.5794 0.6916 0.4420 0.097 Uiso 1.00 1 c R
H(8) H 0.6836 0.6545 0.4712 0.097 Uiso 1.00 1 c R
H(9) H 0.5525 0.6352 0.4434 0.097 Uiso 1.00 1 c R
H(10) H 0.6859 0.5653 0.4059 0.121 Uiso 1.00 1 c R
H(11) H 0.7958 0.5560 0.3527 0.121 Uiso 1.00 1 c R
H(12) H 0.6665 0.5384 0.3152 0.121 Uiso 1.00 1 c R
H(13) H 0.7834 0.5583 0.1782 0.120 Uiso 1.00 1 c R
H(14) H 0.8399 0.6034 0.1343 0.120 Uiso 1.00 1 c R
H(15) H 0.7110 0.5848 0.0982 0.120 Uiso 1.00 1 c R
H(16) H 0.2493 0.7433 0.0070 0.159 Uiso 1.00 1 c R
H(17) H 0.3406 0.7418 -0.0637 0.159 Uiso 1.00 1 c R
H(18) H 0.3868 0.7341 0.0357 0.159 Uiso 1.00 1 c R
H(19) H 0.0156 0.6494 0.0228 0.162 Uiso 1.00 1 c R
H(20) H 0.0476 0.6951 -0.0321 0.162 Uiso 1.00 1 c R
H(21) H 0.1003 0.6905 0.0667 0.162 Uiso 1.00 1 c R
H(22) H 0.1534 0.5263 -0.0516 0.165 Uiso 1.00 1 c R
H(23) H 0.0522 0.5647 -0.0802 0.165 Uiso 1.00 1 c R
H(24) H 0.0858 0.5527 0.0195 0.165 Uiso 1.00 1 c R
H(25) H 0.4744 0.5531 -0.0894 0.171 Uiso 1.00 1 c R
H(26) H 0.3501 0.5309 -0.1280 0.171 Uiso 1.00 1 c R
H(27) H 0.3994 0.5214 -0.0297 0.171 Uiso 1.00 1 c R
H(28) H 0.5258 0.6867 -0.0634 0.184 Uiso 1.00 1 c R
H(29) H 0.5199 0.6418 -0.1273 0.184 Uiso 1.00 1 c R
H(30) H 0.5736 0.6354 -0.0291 0.184 Uiso 1.00 1 c R
H(31) H 0.3543 0.6868 0.4541 0.151 Uiso 1.00 1 c R
H(32) H 0.2655 0.7124 0.5122 0.152 Uiso 1.00 1 c R
H(33) H 0.2263 0.7035 0.4120 0.152 Uiso 1.00 1 c R
H(34) H 0.1583 0.6451 0.5222 0.110 Uiso 1.00 1 c R
H(35) H 0.2834 0.6207 0.5129 0.110 Uiso 1.00 1 c R
H(36) H 0.0258 0.7124 0.3352 0.126 Uiso 1.00 1 c R
H(37) H -0.0515 0.6892 0.2539 0.126 Uiso 1.00 1 c R
H(38) H 0.0891 0.6828 0.2655 0.126 Uiso 1.00 1 c R
H(39) H -0.0377 0.6134 0.3130 0.085 Uiso 1.00 1 c R
H(40) H -0.0297 0.6439 0.4002 0.085 Uiso 1.00 1 c R
H(41) H 0.1569 0.5443 0.4896 0.172 Uiso 1.00 1 c R
H(42) H 0.0225 0.5540 0.4520 0.172 Uiso 1.00 1 c R
H(43) H 0.0417 0.5065 0.3524 0.168 Uiso 1.00 1 c R
H(44) H 0.1124 0.4792 0.4320 0.168 Uiso 1.00 1 c R
H(45) H 0.3677 0.4800 0.4491 0.105 Uiso 1.00 1 c R
H(46) H 0.3140 0.4311 0.4080 0.106 Uiso 1.00 1 c R
H(47) H 0.4602 0.4208 0.3345 0.151 Uiso 1.00 1 c R
H(48) H 0.5311 0.4491 0.4130 0.151 Uiso 1.00 1 c R
H(49) H 0.4823 0.4773 0.3272 0.151 Uiso 1.00 1 c R
H(50) H 0.1670 0.4204 0.2695 0.097 Uiso 1.00 1 c R
H(51) H 0.0908 0.4624 0.2205 0.097 Uiso 1.00 1 c R
H(52) H 0.2122 0.4690 0.1198 0.119 Uiso 1.00 1 c R
H(53) H 0.2316 0.4132 0.1414 0.119 Uiso 1.00 1 c R
H(54) H 0.3247 0.4520 0.1830 0.119 Uiso 1.00 1 c R
H(55) H 0.2910 0.8163 0.1815 0.139 Uiso 1.00 1 c R
H(56) H 0.2608 0.7621 0.2056 0.139 Uiso 1.00 1 c R
H(57) H 0.1305 0.6264 0.7854 0.089 Uiso 1.00 1 c R
H(58) H 0.0991 0.6346 0.6843 0.089 Uiso 1.00 1 c R

loop_
_atom_site_aniso_label
_atom_site_aniso_U_11
_atom_site_aniso_U_22
_atom_site_aniso_U_33
_atom_site_aniso_U_12
_atom_site_aniso_U_13
_atom_site_aniso_U_23
Ir(1) 0.0331(2) 0.0466(3) 0.0386(2) -0.0046(2) 0.00561(18) 0.0051(2)
Ir(2) 0.0367(2) 0.0509(3) 0.0341(2) 0.0026(2) 0.00603(18) 0.0033(2)
Mo(1) 0.0385(5) 0.0445(6) 0.0416(5) -0.0014(4) 0.0150(4) 0.0041(4)
Cl(1) 0.0409(17) 0.083(2) 0.0543(18) -0.0062(17) 0.0045(13) -0.0032(18)
Cl(2) 0.066(2) 0.114(3) 0.069(2) -0.019(2) 0.0238(18) -0.013(2)
Cl(3) 0.185(7) 0.133(5) 0.146(5) 0.025(5) 0.048(4) -0.015(4)
Cl(4) 0.134(5) 0.194(7) 0.161(5) 0.045(5) 0.054(4) 0.036(5)
Cl(5) 0.114(4) 0.121(4) 0.085(3) -0.008(3) -0.002(2) -0.005(3)
Cl(6) 0.135(5) 0.105(4) 0.133(4) 0.008(3) -0.002(3) 0.010(3)
S(1) 0.0470(17) 0.0424(18) 0.0431(16) 0.0055(14) 0.0107(13) 0.0007(14)
S(2) 0.0360(14) 0.0422(18) 0.0426(16) 0.0053(13) 0.0111(12) 0.0023(13)
P(1) 0.0456(19) 0.071(2) 0.0537(19) 0.0071(18) 0.0212(15) 0.0079(18)
P(2) 0.065(2) 0.055(2) 0.062(2) -0.0110(19) 0.0225(17) 0.0088(18)
O(1) 0.040(4) 0.050(5) 0.040(4) -0.010(3) 0.006(3) 0.001(3)
C(1) 0.045(7) 0.084(12) 0.062(8) -0.038(8) 0.005(6) 0.017(8)
C(2) 0.059(8) 0.034(7) 0.058(7) -0.027(6) -0.011(6) -0.004(6)
C(3) 0.058(8) 0.063(10) 0.045(7) -0.011(7) -0.000(6) 0.003(6)
C(4) 0.015(5) 0.074(11) 0.115(12) 0.007(6) -0.005(6) 0.026(9)
C(5) 0.029(6) 0.134(17) 0.061(8) -0.009(8) 0.014(6) -0.030(10)
C(6) 0.123(16) 0.21(2) 0.059(10) -0.102(16) 0.006(10) 0.034(12)
C(7) 0.093(13) 0.070(12) 0.130(15) -0.033(10) -0.028(11) 0.010(11)
C(8) 0.079(11) 0.114(15) 0.050(8) -0.022(10) 0.004(7) -0.011(9)
C(9) 0.051(9) 0.071(12) 0.182(19) 0.007(8) -0.002(10) 0.049(13)
C(10) 0.055(10) 0.127(17) 0.119(14) -0.003(10) 0.020(9) -0.018(13)
C(11) 0.075(10) 0.041(8) 0.054(7) -0.003(7) -0.002(6) 0.018(6)
C(12) 0.046(8) 0.140(17) 0.054(8) 0.051(9) 0.022(6) 0.044(9)
C(13) 0.067(10) 0.081(12) 0.049(8) -0.002(9) -0.003(7) 0.009(8)
C(14) 0.071(10) 0.084(12) 0.037(7) 0.025(9) 0.003(6) -0.018(7)
C(15) 0.059(8) 0.115(14) 0.023(6) 0.003(9) 0.001(5) 0.019(7)
C(16) 0.21(2) 0.095(16) 0.094(14) -0.035(16) -0.055(15) 0.045(12)
C(17) 0.067(12) 0.23(2) 0.108(14) 0.067(15) 0.020(10) 0.043(16)
C(18) 0.135(18) 0.21(2) 0.068(11) -0.099(18) -0.029(11) 0.041(13)
C(19) 0.23(2) 0.112(18) 0.089(13) 0.085(18) 0.002(15) -0.024(12)
C(20) 0.069(12) 0.33(3) 0.056(10) -0.025(17) 0.009(8) 0.045(16)
C(21) 0.15(2) 0.116(18) 0.108(15) -0.026(16) 0.033(14) -0.070(14)
C(22) 0.076(11) 0.156(19) 0.043(8) 0.042(12) 0.009(7) -0.017(10)
C(23) 0.085(13) 0.117(17) 0.113(14) 0.030(12) 0.016(11) 0.000(13)
C(24) 0.044(8) 0.108(14) 0.061(8) -0.006(8) 0.004(6) -0.023(9)
C(25) 0.15(2) 0.097(17) 0.18(2) -0.007(15) 0.135(18) 0.023(16)
C(26) 0.17(2) 0.099(17) 0.147(18) -0.054(16) 0.117(17) -0.008(15)
C(27) 0.115(15) 0.068(12) 0.081(11) -0.015(11) -0.030(10) 0.010(9)
C(28) 0.072(13) 0.085(15) 0.22(2) 0.010(11) -0.038(14) 0.042(15)
C(29) 0.099(13) 0.044(9) 0.099(12) -0.026(8) 0.016(10) -0.012(8)
C(30) 0.126(16) 0.084(14) 0.088(12) -0.013(12) 0.021(11) -0.026(10)
C(31) 0.17(2) 0.060(12) 0.122(15) 0.033(12) 0.072(13) 0.011(11)
C(32) 0.068(10) 0.074(11) 0.079(10) 0.005(8) 0.000(8) 0.000(8)

loop_
_atom_type_symbol
_atom_type_description
_atom_type_scat_dispersion_real
_atom_type_scat_dispersion_imag
_atom_type_scat_source
C C 0.003 0.002
;
International Tables for Crystallography
(1992, Vol. C, Tables 4.2.6.8 and 6.1.1.4)
;
H H 0.000 0.000
;
International Tables for Crystallography
(1992, Vol. C, Table 6.1.1.4)
;
O O 0.011 0.006
;
International Tables for Crystallography
(1992, Vol. C, Tables 4.2.6.8 and 6.1.1.4)
;
P P 0.102 0.094
;
International Tables for Crystallography
(1992, Vol. C, Tables 4.2.6.8 and 6.1.1.4)
;
S S 0.125 0.123
;
International Tables for Crystallography
(1992, Vol. C, Tables 4.2.6.8 and 6.1.1.4)
;
Cl Cl 0.148 0.159
;
International Tables for Crystallography
(1992, Vol. C, Tables 4.2.6.8 and 6.1.1.4)
;
Mo Mo -1.683 0.686
;
International Tables for Crystallography
(1992, Vol. C, Tables 4.2.6.8 and 6.1.1.4)
;
Ir Ir -1.444 7.990
;
International Tables for Crystallography
(1992, Vol. C, Tables 4.2.6.8 and 6.1.1.4)
;

loop_
_geom_angle_atom_site_label_1
_geom_angle_atom_site_label_2
_geom_angle_atom_site_label_3
_geom_angle
_geom_angle_publ_flag
Ir(2) Ir(1) Mo(1) 69.20(2) yes
Ir(2) Ir(1) S(1) 53.56(7) yes
Ir(2) Ir(1) S(2) 53.49(7) yes
Ir(2) Ir(1) C(1) 116.9(3) yes
Ir(2) Ir(1) C(2) 133.3(3) yes
Ir(2) Ir(1) C(3) 165.4(3) yes
Ir(2) Ir(1) C(4) 156.9(4) yes
Ir(2) Ir(1) C(5) 126.1(3) yes
Mo(1) Ir(1) S(1) 54.09(8) yes
Mo(1) Ir(1) S(2) 54.14(7) yes
Mo(1) Ir(1) C(1) 170.3(4) yes
Mo(1) Ir(1) C(2) 132.7(3) yes
Mo(1) Ir(1) C(3) 109.2(3) yes
Mo(1) Ir(1) C(4) 113.9(4) yes
Mo(1) Ir(1) C(5) 144.4(5) yes
S(1) Ir(1) S(2) 88.36(10) yes
S(1) Ir(1) C(1) 122.3(4) yes
S(1) Ir(1) C(2) 101.8(3) yes
S(1) Ir(1) C(3) 113.2(3) yes
S(1) Ir(1) C(4) 147.9(4) yes
S(1) Ir(1) C(5) 161.4(5) yes
S(2) Ir(1) C(1) 135.3(4) yes
S(2) Ir(1) C(2) 169.9(3) yes
S(2) Ir(1) C(3) 138.1(3) yes
S(2) Ir(1) C(4) 108.2(4) yes
S(2) Ir(1) C(5) 105.7(5) yes
C(1) Ir(1) C(2) 37.6(5) yes
C(1) Ir(1) C(3) 62.8(5) yes
C(1) Ir(1) C(4) 63.8(5) yes
C(1) Ir(1) C(5) 39.2(6) yes
C(2) Ir(1) C(3) 37.1(5) yes
C(2) Ir(1) C(4) 63.0(5) yes
C(2) Ir(1) C(5) 64.4(6) yes
C(3) Ir(1) C(4) 37.6(5) yes
C(3) Ir(1) C(5) 64.0(5) yes
C(4) Ir(1) C(5) 38.5(5) yes
Ir(1) Ir(2) S(1) 53.29(7) yes
Ir(1) Ir(2) S(2) 53.35(7) yes
Ir(1) Ir(2) C(11) 123.1(3) yes
Ir(1) Ir(2) C(12) 155.2(5) yes
Ir(1) Ir(2) C(13) 166.1(4) yes
Ir(1) Ir(2) C(14) 132.1(4) yes
Ir(1) Ir(2) C(15) 114.8(3) yes
S(1) Ir(2) S(2) 88.06(10) yes
S(1) Ir(2) C(11) 106.0(3) yes
S(1) Ir(2) C(12) 108.8(4) yes
S(1) Ir(2) C(13) 139.5(4) yes
S(1) Ir(2) C(14) 169.6(4) yes
S(1) Ir(2) C(15) 134.8(5) yes
S(2) Ir(2) C(11) 158.6(4) yes
S(2) Ir(2) C(12) 150.8(5) yes
S(2) Ir(2) C(13) 115.3(4) yes
S(2) Ir(2) C(14) 102.1(4) yes
S(2) Ir(2) C(15) 120.9(4) yes
C(11) Ir(2) C(12) 39.0(6) yes
C(11) Ir(2) C(13) 63.7(5) yes
C(11) Ir(2) C(14) 63.7(5) yes
C(11) Ir(2) C(15) 38.2(6) yes
C(12) Ir(2) C(13) 37.7(6) yes
C(12) Ir(2) C(14) 63.0(6) yes
C(12) Ir(2) C(15) 63.4(5) yes
C(13) Ir(2) C(14) 36.8(5) yes
C(13) Ir(2) C(15) 61.9(5) yes
C(14) Ir(2) C(15) 37.0(6) yes
Ir(1) Mo(1) Cl(1) 124.24(8) yes
Ir(1) Mo(1) S(1) 50.50(7) yes
Ir(1) Mo(1) S(2) 50.54(7) yes
Ir(1) Mo(1) P(1) 134.79(10) yes
Ir(1) Mo(1) P(2) 139.77(10) yes
Ir(1) Mo(1) O(1) 82.6(2) yes
Cl(1) Mo(1) S(1) 89.42(11) yes
Cl(1) Mo(1) S(2) 94.41(10) yes
Cl(1) Mo(1) P(1) 77.34(11) yes
Cl(1) Mo(1) P(2) 75.09(12) yes
Cl(1) Mo(1) O(1) 153.2(2) yes
S(1) Mo(1) S(2) 83.20(11) yes
S(1) Mo(1) P(1) 96.74(12) yes
S(1) Mo(1) P(2) 164.51(11) yes
S(1) Mo(1) O(1) 110.3(2) yes
S(2) Mo(1) P(1) 171.75(10) yes
S(2) Mo(1) P(2) 97.59(12) yes
S(2) Mo(1) O(1) 105.6(2) yes
P(1) Mo(1) P(2) 80.27(13) yes
P(1) Mo(1) O(1) 82.2(2) yes
P(2) Mo(1) O(1) 84.5(2) yes
Ir(1) S(1) Ir(2) 73.16(9) yes
Ir(1) S(1) Mo(1) 75.40(9) yes
Ir(2) S(1) Mo(1) 85.26(10) yes
Ir(1) S(2) Ir(2) 73.15(9) yes
Ir(1) S(2) Mo(1) 75.32(9) yes
Ir(2) S(2) Mo(1) 85.25(10) yes
Mo(1) P(1) C(22) 112.8(5) yes
Mo(1) P(1) C(24) 122.9(5) yes
Mo(1) P(1) C(25) 107.2(7) yes
C(22) P(1) C(24) 106.9(8) yes
C(22) P(1) C(25) 101.9(9) yes
C(24) P(1) C(25) 102.6(9) yes
Mo(1) P(2) C(26) 106.5(7) yes
Mo(1) P(2) C(27) 114.8(6) yes
Mo(1) P(2) C(29) 122.7(5) yes
C(26) P(2) C(27) 104.0(9) yes
C(26) P(2) C(29) 102.0(9) yes
C(27) P(2) C(29) 104.8(7) yes
Ir(1) C(1) C(2) 71.9(8) yes
Ir(1) C(1) C(5) 70.0(8) yes
Ir(1) C(1) C(6) 130.4(10) yes
C(2) C(1) C(5) 108.2(12) yes
C(2) C(1) C(6) 126.5(15) yes
C(5) C(1) C(6) 124.7(14) yes
Ir(1) C(2) C(1) 70.5(8) yes
Ir(1) C(2) C(3) 71.7(7) yes
Ir(1) C(2) C(7) 125.9(10) yes
C(1) C(2) C(3) 108.6(12) yes
C(1) C(2) C(7) 126.4(14) yes
C(3) C(2) C(7) 124.9(13) yes
Ir(1) C(3) C(2) 71.2(7) yes
Ir(1) C(3) C(4) 70.0(7) yes
Ir(1) C(3) C(8) 126.9(10) yes
C(2) C(3) C(4) 108.5(12) yes
C(2) C(3) C(8) 127.7(13) yes
C(4) C(3) C(8) 123.7(13) yes
Ir(1) C(4) C(3) 72.4(7) yes
Ir(1) C(4) C(5) 70.5(7) yes
Ir(1) C(4) C(9) 122.3(9) yes
C(3) C(4) C(5) 109.1(14) yes
C(3) C(4) C(9) 126.0(15) yes
C(5) C(4) C(9) 124.8(15) yes
Ir(1) C(5) C(1) 70.8(7) yes
Ir(1) C(5) C(4) 71.0(7) yes
Ir(1) C(5) C(10) 125.2(10) yes
C(1) C(5) C(4) 105.5(13) yes
C(1) C(5) C(10) 126.6(14) yes
C(4) C(5) C(10) 127.8(16) yes
Ir(2) C(11) C(12) 72.2(8) yes
Ir(2) C(11) C(15) 71.4(7) yes
Ir(2) C(11) C(16) 124.5(10) yes
C(12) C(11) C(15) 106.1(13) yes
C(12) C(11) C(16) 128.5(16) yes
C(15) C(11) C(16) 125.2(15) yes
Ir(2) C(12) C(11) 68.9(7) yes
Ir(2) C(12) C(13) 70.4(8) yes
Ir(2) C(12) C(17) 121.6(10) yes
C(11) C(12) C(13) 105.8(13) yes
C(11) C(12) C(17) 119.7(17) yes
C(13) C(12) C(17) 134.3(16) yes
Ir(2) C(13) C(12) 71.9(8) yes
Ir(2) C(13) C(14) 72.6(8) yes
Ir(2) C(13) C(18) 128.0(10) yes
C(12) C(13) C(14) 110.5(14) yes
C(12) C(13) C(18) 122.0(15) yes
C(14) C(13) C(18) 127.1(16) yes
Ir(2) C(14) C(13) 70.6(8) yes
Ir(2) C(14) C(15) 70.1(7) yes
Ir(2) C(14) C(19) 125.1(10) yes
C(13) C(14) C(15) 107.4(15) yes
C(13) C(14) C(19) 127.1(16) yes
C(15) C(14) C(19) 125.5(15) yes
Ir(2) C(15) C(11) 70.4(7) yes
Ir(2) C(15) C(14) 72.9(8) yes
Ir(2) C(15) C(20) 126.8(9) yes
C(11) C(15) C(14) 110.1(13) yes
C(11) C(15) C(20) 124.1(17) yes
C(14) C(15) C(20) 125.7(17) yes
P(1) C(22) C(21) 114.9(11) yes
P(1) C(24) C(23) 116.7(10) yes
P(1) C(25) C(26) 117.8(18) yes
P(2) C(26) C(25) 121.2(18) yes
P(2) C(27) C(28) 119.7(13) yes
P(2) C(29) C(30) 113.9(12) yes
Cl(3) C(31) Cl(4) 112.3(12) yes
Cl(5) C(32) Cl(6) 109.1(8) yes
C(1) C(6) H(1) 111.0 no
C(1) C(6) H(2) 109.4 no
C(1) C(6) H(3) 107.9 no
H(1) C(6) H(2) 109.5 no
H(1) C(6) H(3) 109.5 no
H(2) C(6) H(3) 109.5 no
C(2) C(7) H(4) 108.6 no
C(2) C(7) H(5) 110.3 no
C(2) C(7) H(6) 109.5 no
H(4) C(7) H(5) 109.5 no
H(4) C(7) H(6) 109.5 no
H(5) C(7) H(6) 109.5 no
C(3) C(8) H(7) 109.2 no
C(3) C(8) H(8) 109.1 no
C(3) C(8) H(9) 110.1 no
H(7) C(8) H(8) 109.5 no
H(7) C(8) H(9) 109.5 no
H(8) C(8) H(9) 109.5 no
C(4) C(9) H(10) 109.6 no
C(4) C(9) H(11) 109.3 no
C(4) C(9) H(12) 109.5 no
H(10) C(9) H(11) 109.5 no
H(10) C(9) H(12) 109.5 no
H(11) C(9) H(12) 109.5 no
C(5) C(10) H(13) 109.2 no
C(5) C(10) H(14) 109.8 no
C(5) C(10) H(15) 109.5 no
H(13) C(10) H(14) 109.5 no
H(13) C(10) H(15) 109.5 no
H(14) C(10) H(15) 109.5 no
C(11) C(16) H(16) 108.4 no
C(11) C(16) H(17) 109.7 no
C(11) C(16) H(18) 110.3 no
H(16) C(16) H(17) 109.5 no
H(16) C(16) H(18) 109.5 no
H(17) C(16) H(18) 109.5 no
C(12) C(17) H(19) 109.8 no
C(12) C(17) H(20) 109.4 no
C(12) C(17) H(21) 109.2 no
H(19) C(17) H(20) 109.5 no
H(19) C(17) H(21) 109.5 no
H(20) C(17) H(21) 109.5 no
C(13) C(18) H(22) 107.9 no
C(13) C(18) H(23) 110.0 no
C(13) C(18) H(24) 110.5 no
H(22) C(18) H(23) 109.5 no
H(22) C(18) H(24) 109.5 no
H(23) C(18) H(24) 109.5 no
C(14) C(19) H(25) 108.4 no
C(14) C(19) H(26) 109.4 no
C(14) C(19) H(27) 110.7 no
H(25) C(19) H(26) 109.5 no
H(25) C(19) H(27) 109.5 no
H(26) C(19) H(27) 109.5 no
C(15) C(20) H(28) 110.0 no
C(15) C(20) H(29) 108.3 no
C(15) C(20) H(30) 110.1 no
H(28) C(20) H(29) 109.5 no
H(28) C(20) H(30) 109.5 no
H(29) C(20) H(30) 109.5 no
C(22) C(21) H(31) 109.3 no
C(22) C(21) H(32) 110.1 no
C(22) C(21) H(33) 109.0 no
H(31) C(21) H(32) 109.5 no
H(31) C(21) H(33) 109.5 no
H(32) C(21) H(33) 109.5 no
P(1) C(22) H(34) 108.0 no
P(1) C(22) H(35) 107.9 no
C(21) C(22) H(34) 108.1 no
C(21) C(22) H(35) 108.4 no
H(34) C(22) H(35) 109.5 no
C(24) C(23) H(36) 109.5 no
C(24) C(23) H(37) 111.5 no
C(24) C(23) H(38) 107.4 no
H(36) C(23) H(37) 109.5 no
H(36) C(23) H(38) 109.5 no
H(37) C(23) H(38) 109.5 no
P(1) C(24) H(39) 108.2 no
P(1) C(24) H(40) 108.5 no
C(23) C(24) H(39) 107.0 no
C(23) C(24) H(40) 106.9 no
H(39) C(24) H(40) 109.5 no
P(1) C(25) H(41) 106.0 no
P(1) C(25) H(42) 108.2 no
C(26) C(25) H(41) 102.7 no
C(26) C(25) H(42) 112.1 no
H(41) C(25) H(42) 109.5 no
P(2) C(26) H(43) 105.6 no
P(2) C(26) H(44) 108.5 no
C(25) C(26) H(43) 101.7 no
C(25) C(26) H(44) 109.7 no
H(43) C(26) H(44) 109.5 no
P(2) C(27) H(45) 107.8 no
P(2) C(27) H(46) 108.1 no
C(28) C(27) H(45) 104.8 no
C(28) C(27) H(46) 106.6 no
H(45) C(27) H(46) 109.5 no
C(27) C(28) H(47) 108.3 no
C(27) C(28) H(48) 114.0 no
C(27) C(28) H(49) 106.0 no
H(47) C(28) H(48) 109.5 no
H(47) C(28) H(49) 109.5 no
H(48) C(28) H(49) 109.5 no
P(2) C(29) H(50) 108.4 no
P(2) C(29) H(51) 108.4 no
C(30) C(29) H(50) 108.1 no
C(30) C(29) H(51) 108.5 no
H(50) C(29) H(51) 109.5 no
C(29) C(30) H(52) 109.2 no
C(29) C(30) H(53) 110.3 no
C(29) C(30) H(54) 108.9 no
H(52) C(30) H(53) 109.5 no
H(52) C(30) H(54) 109.5 no
H(53) C(30) H(54) 109.5 no
Cl(3) C(31) H(55) 109.0 no
Cl(3) C(31) H(56) 108.9 no
Cl(4) C(31) H(55) 108.7 no
Cl(4) C(31) H(56) 108.5 no
H(55) C(31) H(56) 109.5 no
Cl(5) C(32) H(57) 109.8 no
Cl(5) C(32) H(58) 109.5 no
Cl(6) C(32) H(57) 109.8 no
Cl(6) C(32) H(58) 109.3 no
H(57) C(32) H(58) 109.5 no

loop_
_geom_bond_atom_site_label_1
_geom_bond_atom_site_label_2
_geom_bond_distance
_geom_bond_publ_flag
Ir(1) Ir(2) 2.7530(6) yes
Ir(1) Mo(1) 2.8918(11) yes
Ir(1) S(1) 2.306(3) yes
Ir(1) S(2) 2.308(3) yes
Ir(1) C(1) 2.178(15) yes
Ir(1) C(2) 2.196(12) yes
Ir(1) C(3) 2.203(12) yes
Ir(1) C(4) 2.173(12) yes
Ir(1) C(5) 2.167(12) yes
Ir(2) S(1) 2.314(3) yes
Ir(2) S(2) 2.312(3) yes
Ir(2) C(11) 2.159(13) yes
Ir(2) C(12) 2.204(14) yes
Ir(2) C(13) 2.183(14) yes
Ir(2) C(14) 2.208(13) yes
Ir(2) C(15) 2.172(13) yes
Mo(1) Cl(1) 2.563(3) yes
Mo(1) S(1) 2.420(3) yes
Mo(1) S(2) 2.423(3) yes
Mo(1) P(1) 2.542(3) yes
Mo(1) P(2) 2.529(4) yes
Mo(1) O(1) 1.777(6) yes
Cl(3) C(31) 1.700(19) yes
Cl(4) C(31) 1.75(2) yes
Cl(5) C(32) 1.778(16) yes
Cl(6) C(32) 1.748(16) yes
P(1) C(22) 1.819(16) yes
P(1) C(24) 1.794(14) yes
P(1) C(25) 1.83(2) yes
P(2) C(26) 1.82(2) yes
P(2) C(27) 1.806(17) yes
P(2) C(29) 1.853(15) yes
C(1) C(2) 1.41(2) yes
C(1) C(5) 1.46(2) yes
C(1) C(6) 1.50(2) yes
C(2) C(3) 1.401(19) yes
C(2) C(7) 1.47(2) yes
C(3) C(4) 1.41(2) yes
C(3) C(8) 1.510(18) yes
C(4) C(5) 1.43(2) yes
C(4) C(9) 1.52(2) yes
C(5) C(10) 1.48(2) yes
C(11) C(12) 1.46(2) yes
C(11) C(15) 1.42(2) yes
C(11) C(16) 1.50(2) yes
C(12) C(13) 1.42(2) yes
C(12) C(17) 1.49(2) yes
C(13) C(14) 1.39(2) yes
C(13) C(18) 1.50(2) yes
C(14) C(15) 1.39(2) yes
C(14) C(19) 1.51(2) yes
C(15) C(20) 1.55(2) yes
C(21) C(22) 1.51(3) yes
C(23) C(24) 1.56(2) yes
C(25) C(26) 1.35(3) yes
C(27) C(28) 1.44(2) yes
C(29) C(30) 1.48(2) yes
C(6) H(1) 0.950 no
C(6) H(2) 0.950 no
C(6) H(3) 0.950 no
C(7) H(4) 0.950 no
C(7) H(5) 0.950 no
C(7) H(6) 0.950 no
C(8) H(7) 0.950 no
C(8) H(8) 0.950 no
C(8) H(9) 0.950 no
C(9) H(10) 0.950 no
C(9) H(11) 0.950 no
C(9) H(12) 0.950 no
C(10) H(13) 0.950 no
C(10) H(14) 0.950 no
C(10) H(15) 0.950 no
C(16) H(16) 0.950 no
C(16) H(17) 0.950 no
C(16) H(18) 0.950 no
C(17) H(19) 0.950 no
C(17) H(20) 0.950 no
C(17) H(21) 0.950 no
C(18) H(22) 0.950 no
C(18) H(23) 0.950 no
C(18) H(24) 0.950 no
C(19) H(25) 0.950 no
C(19) H(26) 0.950 no
C(19) H(27) 0.950 no
C(20) H(28) 0.950 no
C(20) H(29) 0.950 no
C(20) H(30) 0.950 no
C(21) H(31) 0.950 no
C(21) H(32) 0.950 no
C(21) H(33) 0.950 no
C(22) H(34) 0.950 no
C(22) H(35) 0.950 no
C(23) H(36) 0.950 no
C(23) H(37) 0.950 no
C(23) H(38) 0.950 no
C(24) H(39) 0.950 no
C(24) H(40) 0.950 no
C(25) H(41) 0.950 no
C(25) H(42) 0.950 no
C(26) H(43) 0.950 no
C(26) H(44) 0.950 no
C(27) H(45) 0.950 no
C(27) H(46) 0.950 no
C(28) H(47) 0.950 no
C(28) H(48) 0.950 no
C(28) H(49) 0.950 no
C(29) H(50) 0.950 no
C(29) H(51) 0.950 no
C(30) H(52) 0.950 no
C(30) H(53) 0.950 no
C(30) H(54) 0.950 no
C(31) H(55) 0.950 no
C(31) H(56) 0.950 no
C(32) H(57) 0.950 no
C(32) H(58) 0.950 no
